data_7153751
loop_
_publ_author_name
'Setaka, Wataru'
'Higa, Sayaka'
'Yamaguchi, Kentaro'

_publ_section_title
;
 Ring-closing metathesis for the synthesis of a molecular gyrotop.
;
_journal_issue 21
_journal_name_full 'Organic &amp; biomolecular chemistry'
_journal_page_first 3354
_journal_page_last 3357
_journal_paper_doi 10.1039/c4ob00470a
_journal_volume 12
_journal_year 2014
_chemical_formula_moiety 'C60 H112 Si2'
_chemical_formula_sum 'C60 H112 Si2'
_chemical_formula_weight 889.68
_chemical_melting_point 355.6(5)
_chemical_name_common MolGyro
_chemical_name_systematic
;
 ?
;
_space_group_IT_number 2
_space_group_name_Hall '-P 1'
_symmetry_cell_setting triclinic
_symmetry_space_group_name_Hall '-P 1'
_symmetry_space_group_name_H-M 'P -1'
_atom_sites_solution_hydrogens geom
_atom_sites_solution_primary direct
_atom_sites_solution_secondary difmap
_audit_creation_method SHELXL-97
_cell_angle_alpha 76.993(7)
_cell_angle_beta 87.634(8)
_cell_angle_gamma 86.828(7)
_cell_formula_units_Z 2
_cell_length_a 12.308(7)
_cell_length_b 13.358(7)
_cell_length_c 18.357(10)
_cell_measurement_reflns_used 8945
_cell_measurement_temperature 120(2)
_cell_measurement_theta_max 24.00
_cell_measurement_theta_min 1.57
_cell_volume 2935(3)
_computing_cell_refinement 'Bruker SAINT'
_computing_data_collection 'Bruker APEX2'
_computing_data_reduction 'Bruker SAINT'
_computing_molecular_graphics 'Ortep-3 for Windows (Farrugia, 1997)'
_computing_publication_material 'WinGX (Farrugia, 1999)'
_computing_structure_refinement 'SHELXL-2013 (Sheldrick, 2013)'
_computing_structure_solution 'SHELXS-97 (Sheldrick, 1997)'
_diffrn_ambient_temperature 120(2)
_diffrn_detector_area_resol_mean 8.333
_diffrn_measured_fraction_theta_full 0.972
_diffrn_measured_fraction_theta_max 0.972
_diffrn_measurement_device_type 'Bruker APEX-II CCD'
_diffrn_measurement_method '\f and \w scans'
_diffrn_radiation_monochromator graphite
_diffrn_radiation_source 'sealed tube'
_diffrn_radiation_type MoK\a
_diffrn_radiation_wavelength 0.71073
_diffrn_reflns_av_R_equivalents 0.1623
_diffrn_reflns_av_sigmaI/netI 0.5585
_diffrn_reflns_limit_h_max 11
_diffrn_reflns_limit_h_min -14
_diffrn_reflns_limit_k_max 15
_diffrn_reflns_limit_k_min -15
_diffrn_reflns_limit_l_max 17
_diffrn_reflns_limit_l_min -20
_diffrn_reflns_number 12042
_diffrn_reflns_theta_full 24.00
_diffrn_reflns_theta_max 24.00
_diffrn_reflns_theta_min 1.57
_exptl_absorpt_coefficient_mu 0.094
_exptl_absorpt_correction_T_max 0.9953
_exptl_absorpt_correction_T_min 0.9814
_exptl_absorpt_correction_type multi-scan
_exptl_absorpt_process_details 'SADABS Bruker'
_exptl_crystal_colour colorless
_exptl_crystal_density_diffrn 1.007
_exptl_crystal_density_method 'not measured'
_exptl_crystal_description plate
_exptl_crystal_F_000 1000
_exptl_crystal_size_max 0.20
_exptl_crystal_size_mid 0.10
_exptl_crystal_size_min 0.05
_refine_diff_density_max 0.308
_refine_diff_density_min -0.295
_refine_diff_density_rms 0.064
_refine_ls_extinction_coef 0.0109(9)
_refine_ls_extinction_expression Fc^*^=kFc[1+0.001xFc^2^\l^3^/sin(2\q)]^-1/4^
_refine_ls_extinction_method SHELXL
_refine_ls_goodness_of_fit_ref 0.802
_refine_ls_hydrogen_treatment constr
_refine_ls_matrix_type full
_refine_ls_number_parameters 624
_refine_ls_number_reflns 8945
_refine_ls_number_restraints 38
_refine_ls_restrained_S_all 0.802
_refine_ls_R_factor_all 0.3208
_refine_ls_R_factor_gt 0.0927
_refine_ls_shift/su_max 0.000
_refine_ls_shift/su_mean 0.000
_refine_ls_structure_factor_coef Fsqd
_refine_ls_weighting_details 'calc w=1/[\s^2^(Fo^2^)+(0.0642P)^2^+0.0000P] where P=(Fo^2^+2Fc^2^)/3'
_refine_ls_weighting_scheme calc
_refine_ls_wR_factor_gt 0.1639
_refine_ls_wR_factor_ref 0.2323
_reflns_number_gt 2150
_reflns_number_total 8945
_reflns_threshold_expression >2sigma(I)
_cod_data_source_file c4ob00470a2.cif
_cod_data_source_block shelx
_cod_depositor_comments
;
The following automatic conversions were performed:

'_chemical_melting_point' value '82-83 deg.C' was changed to
'355.6(5)' - it was converted from degrees Celsius(C) to Kelvins(K),
the average value was taken and precision was estimated.

Automatic conversion script
Id: cif_fix_values 2281 2013-09-26 08:29:07Z andrius 

 Adding full bibliography for 7153751--7153752.cif.
;
_cod_original_sg_symbol_H-M P-1
_cod_database_code 7153751

loop_
_symmetry_equiv_pos_as_xyz
'x, y, z'
'-x, -y, -z'

loop_
_atom_site_label
_atom_site_type_symbol
_atom_site_fract_x
_atom_site_fract_y
_atom_site_fract_z
_atom_site_U_iso_or_equiv
_atom_site_adp_type
_atom_site_occupancy
_atom_site_symmetry_multiplicity
_atom_site_calc_flag
_atom_site_refinement_flags
_atom_site_disorder_assembly
_atom_site_disorder_group
Si01 Si 0.1093(2) 0.42311(17) 0.26370(17) 0.0393(9) Uani 1 1 d . . .
Si02 Si 0.63752(19) 0.31723(16) 0.30443(16) 0.0343(8) Uani 1 1 d . . .
C01 C 0.2557(7) 0.3971(6) 0.2809(5) 0.033(3) Uani 1 1 d . . .
C02 C 0.3354(7) 0.4486(6) 0.2314(6) 0.075(4) Uani 1 1 d . . .
H02 H 0.3122 0.5021 0.1909 0.090 Uiso 1 1 calc R . .
C03 C 0.4456(7) 0.4252(6) 0.2389(6) 0.066(4) Uani 1 1 d . . .
H03 H 0.4950 0.4627 0.2033 0.080 Uiso 1 1 calc R . .
C04 C 0.4860(6) 0.3498(5) 0.2960(5) 0.032(3) Uani 1 1 d . . .
C05 C 0.4096(7) 0.2966(6) 0.3466(5) 0.047(3) Uani 1 1 d . . .
H05 H 0.4329 0.2433 0.3873 0.056 Uiso 1 1 calc R . .
C06 C 0.3003(7) 0.3219(6) 0.3370(5) 0.034(3) Uani 1 1 d . . .
H06 H 0.2511 0.2838 0.3726 0.040 Uiso 1 1 calc R . .
C07 C 0.0447(7) 0.4777(5) 0.3391(5) 0.044(3) Uani 1 1 d . . .
H07A H -0.0340 0.4903 0.3298 0.052 Uiso 1 1 calc R . .
H07B H 0.0525 0.4264 0.3870 0.052 Uiso 1 1 calc R . .
C08 C 0.0920(7) 0.5780(6) 0.3470(5) 0.046(3) Uani 1 1 d . . .
H08A H 0.1706 0.5648 0.3568 0.055 Uiso 1 1 calc R . .
H08B H 0.0855 0.6285 0.2986 0.055 Uiso 1 1 calc R . .
C09 C 0.0393(7) 0.6268(6) 0.4084(5) 0.050(3) Uani 1 1 d . . .
H09A H -0.0380 0.6458 0.3969 0.060 Uiso 1 1 calc R . .
H09B H 0.0414 0.5756 0.4567 0.060 Uiso 1 1 calc R . .
C10 C 0.0963(7) 0.7221(5) 0.4161(5) 0.043(3) Uani 1 1 d . . .
H10A H 0.1733 0.7028 0.4283 0.051 Uiso 1 1 calc R . .
H10B H 0.0952 0.7728 0.3676 0.051 Uiso 1 1 calc R . .
C11 C 0.0434(7) 0.7712(7) 0.4758(5) 0.051(3) Uani 1 1 d . . .
H11A H 0.0356 0.7178 0.5225 0.061 Uiso 1 1 calc R . .
H11B H -0.0305 0.7982 0.4601 0.061 Uiso 1 1 calc R . .
C12 C 0.1084(8) 0.8615(7) 0.4926(6) 0.059(3) Uani 1 1 d . . .
H12A H 0.0737 0.8840 0.5363 0.070 Uiso 1 1 calc R . .
H12B H 0.1837 0.8359 0.5057 0.070 Uiso 1 1 calc R . .
C13 C 0.1120(8) 0.9524(7) 0.4267(6) 0.063(3) Uani 1 1 d . . .
H13A H 0.0367 0.9799 0.4152 0.075 Uiso 1 1 calc R . .
H13B H 0.1432 0.9290 0.3824 0.075 Uiso 1 1 calc R . .
C14 C 0.1808(8) 1.0402(6) 0.4412(6) 0.059(3) Uani 1 1 d . . .
H14A H 0.1724 1.1007 0.3989 0.071 Uiso 1 1 calc R . .
H14B H 0.1518 1.0609 0.4870 0.071 Uiso 1 1 calc R . .
C15 C 0.2999(8) 1.0106(6) 0.4501(6) 0.056(3) Uani 1 1 d . . .
H15A H 0.3079 0.9464 0.4893 0.067 Uiso 1 1 calc R . .
H15B H 0.3355 1.0651 0.4677 0.067 Uiso 1 1 calc R . .
C16 C 0.3597(8) 0.9940(6) 0.3780(6) 0.060(3) Uani 1 1 d . . .
H16A H 0.3167 0.9491 0.3553 0.073 Uiso 1 1 calc R . .
H16B H 0.3638 1.0612 0.3419 0.073 Uiso 1 1 calc R . .
C17 C 0.4738(7) 0.9462(5) 0.3907(6) 0.056(3) Uani 1 1 d . . .
H17A H 0.5112 0.9809 0.4242 0.067 Uiso 1 1 calc R . .
H17B H 0.5150 0.9576 0.3424 0.067 Uiso 1 1 calc R . .
C18 C 0.4743(7) 0.8316(5) 0.4251(5) 0.053(3) Uani 1 1 d . . .
H18A H 0.4330 0.7980 0.3927 0.064 Uiso 1 1 calc R . .
H18B H 0.4356 0.8210 0.4744 0.064 Uiso 1 1 calc R . .
C19 C 0.5869(7) 0.7788(5) 0.4355(5) 0.048(3) Uani 1 1 d . . .
H19A H 0.6318 0.8034 0.3896 0.057 Uiso 1 1 calc R . .
H19B H 0.6213 0.7998 0.4772 0.057 Uiso 1 1 calc R . .
C20 C 0.5881(7) 0.6636(6) 0.4518(6) 0.053(3) Uani 1 1 d . . .
H20A H 0.5464 0.6388 0.4991 0.063 Uiso 1 1 calc R . .
H20B H 0.5503 0.6426 0.4114 0.063 Uiso 1 1 calc R . .
C21 C 0.6995(6) 0.6118(5) 0.4583(5) 0.047(3) Uani 1 1 d . . .
H21A H 0.7312 0.6215 0.5048 0.056 Uiso 1 1 calc R . .
H21B H 0.7456 0.6472 0.4158 0.056 Uiso 1 1 calc R . .
C22 C 0.7061(7) 0.4972(6) 0.4595(5) 0.045(3) Uani 1 1 d . . .
H22A H 0.7820 0.4705 0.4694 0.054 Uiso 1 1 calc R . .
H22B H 0.6593 0.4615 0.5014 0.054 Uiso 1 1 calc R . .
C23 C 0.6728(7) 0.4716(6) 0.3899(6) 0.043(3) Uani 1 1 d . . .
H23A H 0.7166 0.5108 0.3476 0.052 Uiso 1 1 calc R . .
H23B H 0.5956 0.4948 0.3816 0.052 Uiso 1 1 calc R . .
C24 C 0.6856(6) 0.3552(5) 0.3887(5) 0.040(3) Uani 1 1 d . . .
H24A H 0.6457 0.3161 0.4330 0.048 Uiso 1 1 calc R . .
H24B H 0.7636 0.3335 0.3943 0.048 Uiso 1 1 calc R . .
C25 C 0.0487(7) 0.2982(5) 0.2595(5) 0.049(3) Uani 1 1 d . . .
H25A H 0.0401 0.2565 0.3111 0.059 Uiso 1 1 calc R . .
H25B H -0.0249 0.3135 0.2388 0.059 Uiso 1 1 calc R . .
C26 C 0.1137(7) 0.2350(6) 0.2136(5) 0.052(3) Uani 1 1 d . . .
H26A H 0.1903 0.2300 0.2290 0.062 Uiso 1 1 calc R . .
H26B H 0.1123 0.2729 0.1606 0.062 Uiso 1 1 calc R . .
C27 C 0.0783(7) 0.1279(5) 0.2176(5) 0.041(3) Uani 1 1 d . . .
H27A H 0.0081 0.1329 0.1923 0.050 Uiso 1 1 calc R . .
H27B H 0.0652 0.0943 0.2709 0.050 Uiso 1 1 calc R . .
C28 C 0.1572(7) 0.0601(6) 0.1834(6) 0.054(3) Uani 1 1 d . A .
H28A H 0.1585 0.0861 0.1285 0.065 Uiso 1 1 calc R . .
H28B H 0.2309 0.0669 0.2009 0.065 Uiso 1 1 calc R . .
C29 C 0.1344(9) -0.0509(7) 0.2001(6) 0.082(4) Uani 1 1 d . . .
H29A H 0.0588 -0.0532 0.1842 0.098 Uiso 0.492(18) 1 calc PR A 1
H29B H 0.1317 -0.0724 0.2553 0.098 Uiso 0.492(18) 1 calc PR A 1
H29C H 0.0736 -0.0615 0.1706 0.098 Uiso 0.508(18) 1 d PR A 2
H29D H 0.1191 -0.0757 0.2537 0.098 Uiso 0.508(18) 1 d PR A 2
C30 C 0.1961(18) -0.1380(19) 0.1742(13) 0.030(7) Uani 0.492(18) 1 d PU A 1
H30A H 0.2040 -0.1236 0.1190 0.036 Uiso 0.492(18) 1 calc PR A 1
H30B H 0.1600 -0.2038 0.1923 0.036 Uiso 0.492(18) 1 calc PR A 1
C31 C 0.3104(17) -0.1395(16) 0.2120(13) 0.036(7) Uani 0.492(18) 1 d P A 1
H31A H 0.3466 -0.0747 0.1902 0.043 Uiso 0.492(18) 1 calc PR A 1
H31B H 0.2987 -0.1441 0.2663 0.043 Uiso 0.492(18) 1 calc PR A 1
C32 C 0.385(2) -0.2329(17) 0.1995(16) 0.049(8) Uani 0.492(18) 1 d PU A 1
H32A H 0.3542 -0.2978 0.2271 0.059 Uiso 0.492(18) 1 calc PR A 1
H32B H 0.3893 -0.2336 0.1456 0.059 Uiso 0.492(18) 1 calc PR A 1
C33 C 0.4991(19) -0.2260(17) 0.2264(15) 0.039(7) Uani 0.492(18) 1 d P A 1
H33A H 0.5274 -0.1591 0.2000 0.047 Uiso 0.492(18) 1 calc PR A 1
H33B H 0.4935 -0.2258 0.2804 0.047 Uiso 0.492(18) 1 calc PR A 1
C34 C 0.581(3) -0.309(2) 0.2161(16) 0.043(9) Uani 0.492(18) 1 d PU A 1
H34A H 0.5823 -0.3141 0.1631 0.052 Uiso 0.492(18) 1 calc PR A 1
H34B H 0.5572 -0.3756 0.2468 0.052 Uiso 0.492(18) 1 calc PR A 1
C35 C 0.6973(17) -0.2920(19) 0.2377(17) 0.047(8) Uani 0.492(18) 1 d P A 1
H35A H 0.6939 -0.2759 0.2878 0.057 Uiso 0.492(18) 1 calc PR A 1
H35B H 0.7419 -0.3568 0.2412 0.057 Uiso 0.492(18) 1 calc PR A 1
C36 C 0.752(2) -0.2093(17) 0.1850(14) 0.057(9) Uani 0.492(18) 1 d PD A 1
H36A H 0.7798 -0.2321 0.1398 0.068 Uiso 0.492(18) 1 calc PR A 1
H36B H 0.7022 -0.1477 0.1699 0.068 Uiso 0.492(18) 1 calc PR A 1
C130 C 0.249(2) -0.1054(17) 0.1733(16) 0.044(7) Uani 0.508(18) 1 d P A 2
H13C H 0.2475 -0.1030 0.1191 0.053 Uiso 0.508(18) 1 calc PR A 2
H13D H 0.3114 -0.0669 0.1824 0.053 Uiso 0.508(18) 1 calc PR A 2
C131 C 0.2612(18) -0.2126(16) 0.2149(12) 0.057(8) Uani 0.508(18) 1 d P A 2
H13E H 0.1911 -0.2461 0.2164 0.069 Uiso 0.508(18) 1 calc PR A 2
H13F H 0.2806 -0.2144 0.2670 0.069 Uiso 0.508(18) 1 calc PR A 2
C132 C 0.3501(18) -0.2722(16) 0.1781(15) 0.058(8) Uani 0.508(18) 1 d PU A 2
H13G H 0.3468 -0.3465 0.2010 0.070 Uiso 0.508(18) 1 calc PR A 2
H13H H 0.3358 -0.2620 0.1242 0.070 Uiso 0.508(18) 1 calc PR A 2
C133 C 0.465(2) -0.237(2) 0.1870(17) 0.049(8) Uani 0.508(18) 1 d PU A 2
H13I H 0.4752 -0.1712 0.1507 0.059 Uiso 0.508(18) 1 calc PR A 2
H13J H 0.4689 -0.2240 0.2378 0.059 Uiso 0.508(18) 1 calc PR A 2
C134 C 0.555(2) -0.309(2) 0.1764(17) 0.047(8) Uani 0.508(18) 1 d P A 2
H13K H 0.5431 -0.3330 0.1301 0.056 Uiso 0.508(18) 1 calc PR A 2
H13L H 0.5525 -0.3705 0.2185 0.056 Uiso 0.508(18) 1 calc PR A 2
C135 C 0.6659(18) -0.2715(14) 0.1712(16) 0.044(7) Uani 0.508(18) 1 d P A 2
H13M H 0.6737 -0.2209 0.1229 0.053 Uiso 0.508(18) 1 calc PR A 2
H13N H 0.7180 -0.3301 0.1693 0.053 Uiso 0.508(18) 1 calc PR A 2
C136 C 0.7009(19) -0.2204(16) 0.2341(17) 0.048(8) Uani 0.508(18) 1 d PDU A 2
H13O H 0.6874 -0.2677 0.2831 0.058 Uiso 0.508(18) 1 calc PR A 2
H13P H 0.6551 -0.1567 0.2327 0.058 Uiso 0.508(18) 1 calc PR A 2
C37 C 0.8344(11) -0.1907(7) 0.2266(7) 0.095(5) Uani 1 1 d D . .
H37A H 0.8887 -0.1592 0.1882 0.114 Uiso 0.492(18) 1 calc PR A 1
H37B H 0.8656 -0.2605 0.2481 0.114 Uiso 0.492(18) 1 calc PR A 1
H37C H 0.8805 -0.2536 0.2345 0.114 Uiso 0.508(18) 1 d PR A 2
H37D H 0.8503 -0.1459 0.1773 0.114 Uiso 0.508(18) 1 d PR A 2
C38 C 0.8469(7) -0.1348(6) 0.2883(5) 0.049(3) Uani 1 1 d . A .
H38A H 0.9254 -0.1323 0.2973 0.059 Uiso 1 1 calc R . .
H38B H 0.8124 -0.1741 0.3348 0.059 Uiso 1 1 calc R . .
C39 C 0.7966(6) -0.0250(5) 0.2712(5) 0.038(3) Uani 1 1 d . . .
H39A H 0.8288 0.0143 0.2238 0.046 Uiso 1 1 calc R A .
H39B H 0.7173 -0.0269 0.2648 0.046 Uiso 1 1 calc R . .
C40 C 0.8159(6) 0.0287(5) 0.3334(5) 0.039(3) Uani 1 1 d . A .
H40A H 0.8939 0.0192 0.3456 0.046 Uiso 1 1 calc R . .
H40B H 0.7735 -0.0045 0.3785 0.046 Uiso 1 1 calc R . .
C41 C 0.7842(6) 0.1455(5) 0.3143(5) 0.041(3) Uani 1 1 d . . .
H41A H 0.8187 0.1774 0.3508 0.050 Uiso 1 1 calc R A .
H41B H 0.8161 0.1756 0.2643 0.050 Uiso 1 1 calc R . .
C42 C 0.6649(6) 0.1760(5) 0.3139(5) 0.035(3) Uani 1 1 d . A .
H42A H 0.6299 0.1387 0.3610 0.042 Uiso 1 1 calc R . .
H42B H 0.6316 0.1547 0.2720 0.042 Uiso 1 1 calc R . .
C43 C 0.0940(6) 0.5177(6) 0.1722(5) 0.045(3) Uani 1 1 d . . .
H43A H 0.1373 0.5777 0.1732 0.054 Uiso 1 1 calc R . .
H43B H 0.1263 0.4855 0.1323 0.054 Uiso 1 1 calc R . .
C44 C -0.0217(6) 0.5569(6) 0.1509(5) 0.049(3) Uani 1 1 d . . .
H44A H -0.0665 0.4970 0.1530 0.059 Uiso 1 1 calc R . .
H44B H -0.0524 0.5940 0.1886 0.059 Uiso 1 1 calc R . .
C45 C -0.0312(7) 0.6275(7) 0.0745(6) 0.057(3) Uani 1 1 d . . .
H45A H -0.0085 0.5880 0.0363 0.069 Uiso 1 1 calc R . .
H45B H -0.1087 0.6500 0.0667 0.069 Uiso 1 1 calc R . .
C46 C 0.0344(7) 0.7200(6) 0.0623(5) 0.050(3) Uani 1 1 d . . .
H46A H 0.1126 0.6980 0.0642 0.060 Uiso 1 1 calc R . .
H46B H 0.0177 0.7558 0.1035 0.060 Uiso 1 1 calc R . .
C47 C 0.0132(7) 0.7958(6) -0.0128(6) 0.062(3) Uani 1 1 d . . .
H47A H 0.0306 0.7605 -0.0541 0.074 Uiso 1 1 calc R . .
H47B H -0.0650 0.8178 -0.0150 0.074 Uiso 1 1 calc R . .
C48 C 0.0813(8) 0.8906(6) -0.0234(6) 0.060(3) Uani 1 1 d . . .
H48A H 0.0774 0.9159 0.0234 0.072 Uiso 1 1 calc R . .
H48B H 0.0497 0.9456 -0.0634 0.072 Uiso 1 1 calc R . .
C49 C 0.2036(8) 0.8690(6) -0.0444(5) 0.058(3) Uani 1 1 d . . .
H49A H 0.2336 0.8104 -0.0063 0.069 Uiso 1 1 calc R . .
H49B H 0.2077 0.8485 -0.0931 0.069 Uiso 1 1 calc R . .
C50 C 0.2732(9) 0.9595(6) -0.0497(6) 0.065(3) Uani 1 1 d . . .
H50A H 0.2352 1.0211 -0.0802 0.078 Uiso 1 1 calc R . .
H50B H 0.2795 0.9717 0.0011 0.078 Uiso 1 1 calc R . .
C51 C 0.3856(10) 0.9500(7) -0.0826(7) 0.087(4) Uani 1 1 d . . .
H51A H 0.4245 1.0126 -0.0817 0.105 Uiso 1 1 calc R . .
H51B H 0.3802 0.9460 -0.1356 0.105 Uiso 1 1 calc R . .
C52 C 0.4507(8) 0.8577(7) -0.0422(7) 0.084(4) Uani 1 1 d . . .
H52A H 0.4147 0.7947 -0.0460 0.101 Uiso 1 1 calc R . .
H52B H 0.4525 0.8591 0.0114 0.101 Uiso 1 1 calc R . .
C53 C 0.5703(9) 0.8532(7) -0.0746(7) 0.092(4) Uani 1 1 d . . .
H53A H 0.6076 0.9141 -0.0679 0.110 Uiso 1 1 calc R . .
H53B H 0.5683 0.8564 -0.1289 0.110 Uiso 1 1 calc R . .
C54 C 0.6375(9) 0.7531(9) -0.0361(7) 0.107(5) Uani 1 1 d . . .
H54A H 0.7160 0.7637 -0.0475 0.128 Uiso 1 1 calc R . .
H54B H 0.6259 0.7416 0.0188 0.128 Uiso 1 1 calc R . .
C55 C 0.6093(10) 0.6651(8) -0.0593(7) 0.097(5) Uani 1 1 d . . .
H55A H 0.6136 0.6793 -0.1146 0.116 Uiso 1 1 calc R . .
H55B H 0.5329 0.6505 -0.0433 0.116 Uiso 1 1 calc R . .
C56 C 0.6838(8) 0.5671(7) -0.0275(6) 0.072(4) Uani 1 1 d . . .
H56A H 0.6747 0.5160 -0.0581 0.086 Uiso 1 1 calc R . .
H56B H 0.7606 0.5867 -0.0338 0.086 Uiso 1 1 calc R . .
C57 C 0.6638(8) 0.5181(6) 0.0501(7) 0.071(4) Uani 1 1 d . . .
H57A H 0.5848 0.5083 0.0589 0.085 Uiso 1 1 calc R . .
H57B H 0.6859 0.5636 0.0820 0.085 Uiso 1 1 calc R . .
C58 C 0.7288(9) 0.4084(6) 0.0737(6) 0.073(4) Uani 1 1 d . . .
H58A H 0.7194 0.3683 0.0354 0.087 Uiso 1 1 calc R . .
H58B H 0.8074 0.4194 0.0758 0.087 Uiso 1 1 calc R . .
C59 C 0.6891(7) 0.3483(6) 0.1485(5) 0.045(3) Uani 1 1 d . . .
H59A H 0.7232 0.2780 0.1558 0.054 Uiso 1 1 calc R . .
H59B H 0.6097 0.3420 0.1456 0.054 Uiso 1 1 calc R . .
C60 C 0.7080(6) 0.3874(5) 0.2193(5) 0.036(3) Uani 1 1 d . . .
H60A H 0.6836 0.4609 0.2104 0.044 Uiso 1 1 calc R . .
H60B H 0.7871 0.3828 0.2280 0.044 Uiso 1 1 calc R . .

loop_
_atom_site_aniso_label
_atom_site_aniso_U_11
_atom_site_aniso_U_22
_atom_site_aniso_U_33
_atom_site_aniso_U_23
_atom_site_aniso_U_13
_atom_site_aniso_U_12
Si01 0.0257(16) 0.0282(14) 0.060(2) -0.0014(14) -0.0004(16) 0.0021(12)
Si02 0.0207(15) 0.0246(13) 0.054(2) -0.0034(14) -0.0031(15) 0.0058(11)
C01 0.040(6) 0.022(5) 0.033(7) 0.007(4) -0.012(5) -0.003(4)
C02 0.027(7) 0.048(6) 0.121(11) 0.045(6) -0.024(7) 0.000(5)
C03 0.024(6) 0.053(6) 0.095(10) 0.038(6) -0.006(6) 0.006(5)
C04 0.019(5) 0.022(4) 0.055(8) -0.013(5) 0.000(5) 0.008(4)
C05 0.031(6) 0.044(5) 0.057(8) 0.003(5) 0.011(6) -0.003(5)
C06 0.018(6) 0.047(5) 0.033(7) -0.005(5) 0.005(5) 0.003(4)
C07 0.034(6) 0.024(5) 0.064(8) 0.006(5) 0.014(5) -0.001(4)
C08 0.031(6) 0.049(6) 0.052(8) -0.005(5) 0.000(6) 0.005(5)
C09 0.042(7) 0.053(6) 0.049(8) -0.003(5) -0.002(6) 0.007(5)
C10 0.047(6) 0.032(5) 0.045(8) -0.006(5) 0.002(6) 0.017(5)
C11 0.043(6) 0.077(7) 0.030(7) -0.009(6) 0.008(6) 0.004(6)
C12 0.055(7) 0.070(7) 0.053(9) -0.024(7) -0.010(6) 0.022(6)
C13 0.058(8) 0.070(7) 0.063(9) -0.024(7) -0.033(7) 0.040(6)
C14 0.071(8) 0.054(6) 0.051(8) -0.013(6) -0.027(7) 0.032(6)
C15 0.065(8) 0.046(6) 0.060(9) -0.022(6) -0.011(7) 0.016(5)
C16 0.085(9) 0.037(6) 0.055(9) -0.006(5) 0.004(7) 0.017(6)
C17 0.059(7) 0.022(5) 0.074(9) 0.008(5) 0.025(7) 0.004(5)
C18 0.045(7) 0.027(5) 0.081(9) -0.006(5) 0.021(6) 0.007(5)
C19 0.067(7) 0.027(5) 0.051(8) -0.015(5) 0.022(6) -0.007(5)
C20 0.027(6) 0.048(6) 0.087(9) -0.028(6) 0.017(6) 0.003(5)
C21 0.035(6) 0.034(5) 0.069(9) -0.010(5) 0.007(6) 0.000(4)
C22 0.041(6) 0.038(5) 0.060(9) -0.016(5) -0.015(6) 0.004(5)
C23 0.022(5) 0.037(5) 0.069(9) -0.010(5) -0.006(6) 0.012(4)
C24 0.027(5) 0.019(4) 0.072(8) -0.005(5) 0.000(5) 0.002(4)
C25 0.018(5) 0.042(5) 0.084(9) -0.007(5) -0.001(6) 0.001(4)
C26 0.023(6) 0.053(6) 0.074(9) -0.003(6) -0.006(6) 0.006(5)
C27 0.043(6) 0.032(5) 0.049(8) -0.009(5) 0.002(6) -0.005(5)
C28 0.037(6) 0.063(7) 0.062(9) -0.016(6) -0.010(6) 0.011(5)
C29 0.133(11) 0.050(7) 0.060(9) -0.017(6) 0.026(8) 0.015(7)
C30 0.039(14) 0.044(13) 0.015(12) -0.021(10) 0.012(11) -0.027(10)
C31 0.049(17) 0.013(12) 0.044(17) 0.000(11) -0.022(12) -0.005(10)
C32 0.060(16) 0.033(12) 0.064(16) -0.031(11) -0.005(13) 0.000(12)
C33 0.046(18) 0.039(12) 0.035(18) -0.020(13) 0.013(14) 0.020(12)
C34 0.051(16) 0.039(12) 0.036(17) -0.004(12) 0.020(14) -0.004(11)
C35 0.019(13) 0.065(17) 0.05(2) -0.008(16) 0.015(13) 0.001(12)
C36 0.054(18) 0.067(16) 0.032(18) 0.022(14) 0.021(15) 0.006(14)
C130 0.043(19) 0.023(14) 0.07(2) -0.026(14) -0.020(17) -0.001(12)
C131 0.043(15) 0.048(15) 0.072(19) -0.004(13) 0.002(13) 0.035(13)
C132 0.045(14) 0.034(11) 0.092(17) -0.012(11) 0.006(12) 0.017(10)
C133 0.047(14) 0.058(13) 0.053(17) -0.030(12) -0.027(13) 0.005(12)
C134 0.042(19) 0.046(13) 0.06(2) -0.032(17) 0.006(17) 0.017(13)
C135 0.060(18) 0.026(11) 0.05(2) -0.032(12) -0.015(15) 0.018(11)
C136 0.054(14) 0.015(10) 0.074(17) -0.009(12) 0.004(12) 0.002(10)
C37 0.158(15) 0.033(6) 0.099(13) -0.026(7) -0.051(11) 0.038(8)
C38 0.050(7) 0.034(5) 0.065(8) -0.016(5) 0.003(6) 0.011(5)
C39 0.028(5) 0.032(5) 0.057(8) -0.015(5) -0.010(5) 0.007(4)
C40 0.023(5) 0.025(5) 0.064(8) -0.005(5) -0.007(5) 0.014(4)
C41 0.025(6) 0.029(5) 0.069(8) -0.010(5) -0.010(5) 0.011(4)
C42 0.026(5) 0.017(4) 0.063(8) -0.011(4) -0.010(5) 0.009(4)
C43 0.019(6) 0.044(5) 0.069(9) -0.007(5) -0.016(5) 0.018(4)
C44 0.022(6) 0.061(6) 0.056(9) 0.006(6) 0.002(6) 0.000(5)
C45 0.025(6) 0.069(7) 0.067(9) 0.005(6) -0.003(6) 0.001(5)
C46 0.054(7) 0.051(6) 0.036(8) 0.006(5) -0.016(6) 0.012(5)
C47 0.030(6) 0.057(6) 0.083(10) 0.010(6) 0.009(6) 0.018(5)
C48 0.060(8) 0.055(6) 0.051(9) 0.009(6) -0.023(6) 0.033(6)
C49 0.080(8) 0.019(5) 0.063(9) 0.008(5) 0.002(7) 0.009(5)
C50 0.093(10) 0.039(6) 0.057(9) 0.002(5) 0.003(8) -0.004(6)
C51 0.109(11) 0.039(6) 0.102(12) 0.008(7) 0.024(10) -0.016(7)
C52 0.050(8) 0.068(7) 0.120(12) 0.018(7) -0.022(8) -0.018(6)
C53 0.065(9) 0.053(7) 0.139(13) 0.020(7) 0.005(9) -0.025(6)
C54 0.068(9) 0.105(10) 0.132(14) 0.003(10) 0.023(9) -0.016(8)
C55 0.129(12) 0.066(8) 0.086(11) 0.017(8) -0.014(9) -0.051(9)
C56 0.056(8) 0.068(7) 0.076(11) 0.023(7) -0.025(7) -0.008(6)
C57 0.053(7) 0.045(6) 0.108(12) -0.009(7) 0.014(8) 0.001(5)
C58 0.098(9) 0.050(6) 0.066(10) -0.002(6) -0.008(8) -0.012(6)
C59 0.043(6) 0.037(5) 0.045(8) 0.013(5) -0.001(6) -0.008(5)
C60 0.015(5) 0.028(5) 0.068(8) -0.016(5) -0.008(5) 0.005(4)

loop_
_atom_type_symbol
_atom_type_description
_atom_type_scat_dispersion_real
_atom_type_scat_dispersion_imag
_atom_type_scat_source
C C 0.0033 0.0016 'International Tables Vol C Tables 4.2.6.8 and 6.1.1.4'
H H 0.0000 0.0000 'International Tables Vol C Tables 4.2.6.8 and 6.1.1.4'
Si Si 0.0817 0.0704 'International Tables Vol C Tables 4.2.6.8 and 6.1.1.4'

loop_
_geom_angle_atom_site_label_1
_geom_angle_atom_site_label_2
_geom_angle_atom_site_label_3
_geom_angle
C07 Si01 C01 109.4(4)
C07 Si01 C43 109.6(4)
C01 Si01 C43 108.3(4)
C07 Si01 C25 111.3(4)
C01 Si01 C25 107.9(3)
C43 Si01 C25 110.2(4)
C60 Si02 C24 110.7(4)
C60 Si02 C42 109.3(4)
C24 Si02 C42 109.3(4)
C60 Si02 C04 108.6(4)
C24 Si02 C04 109.0(4)
C42 Si02 C04 109.9(3)
C06 C01 C02 112.3(8)
C06 C01 Si01 125.8(6)
C02 C01 Si01 121.6(7)
C03 C02 C01 123.3(9)
C03 C02 H02 118.4
C01 C02 H02 118.4
C04 C03 C02 122.2(9)
C04 C03 H03 118.9
C02 C03 H03 118.9
C03 C04 C05 116.5(8)
C03 C04 Si02 121.6(7)
C05 C04 Si02 121.9(7)
C06 C05 C04 119.6(9)
C06 C05 H05 120.2
C04 C05 H05 120.2
C01 C06 C05 126.1(8)
C01 C06 H06 116.9
C05 C06 H06 116.9
C08 C07 Si01 114.2(5)
C08 C07 H07A 108.7
Si01 C07 H07A 108.7
C08 C07 H07B 108.7
Si01 C07 H07B 108.7
H07A C07 H07B 107.6
C09 C08 C07 115.8(7)
C09 C08 H08A 108.3
C07 C08 H08A 108.3
C09 C08 H08B 108.3
C07 C08 H08B 108.3
H08A C08 H08B 107.4
C10 C09 C08 112.3(7)
C10 C09 H09A 109.1
C08 C09 H09A 109.1
C10 C09 H09B 109.1
C08 C09 H09B 109.1
H09A C09 H09B 107.9
C11 C10 C09 112.4(7)
C11 C10 H10A 109.1
C09 C10 H10A 109.1
C11 C10 H10B 109.1
C09 C10 H10B 109.1
H10A C10 H10B 107.9
C10 C11 C12 114.0(7)
C10 C11 H11A 108.8
C12 C11 H11A 108.8
C10 C11 H11B 108.8
C12 C11 H11B 108.8
H11A C11 H11B 107.6
C13 C12 C11 112.2(8)
C13 C12 H12A 109.2
C11 C12 H12A 109.2
C13 C12 H12B 109.2
C11 C12 H12B 109.2
H12A C12 H12B 107.9
C12 C13 C14 112.7(9)
C12 C13 H13A 109.0
C14 C13 H13A 109.0
C12 C13 H13B 109.0
C14 C13 H13B 109.0
H13A C13 H13B 107.8
C15 C14 C13 113.6(7)
C15 C14 H14A 108.8
C13 C14 H14A 108.8
C15 C14 H14B 108.8
C13 C14 H14B 108.8
H14A C14 H14B 107.7
C14 C15 C16 114.2(9)
C14 C15 H15A 108.7
C16 C15 H15A 108.7
C14 C15 H15B 108.7
C16 C15 H15B 108.7
H15A C15 H15B 107.6
C17 C16 C15 113.4(9)
C17 C16 H16A 108.9
C15 C16 H16A 108.9
C17 C16 H16B 108.9
C15 C16 H16B 108.9
H16A C16 H16B 107.7
C16 C17 C18 112.5(7)
C16 C17 H17A 109.1
C18 C17 H17A 109.1
C16 C17 H17B 109.1
C18 C17 H17B 109.1
H17A C17 H17B 107.8
C17 C18 C19 114.6(7)
C17 C18 H18A 108.6
C19 C18 H18A 108.6
C17 C18 H18B 108.6
C19 C18 H18B 108.6
H18A C18 H18B 107.6
C20 C19 C18 114.6(7)
C20 C19 H19A 108.6
C18 C19 H19A 108.6
C20 C19 H19B 108.6
C18 C19 H19B 108.6
H19A C19 H19B 107.6
C21 C20 C19 114.5(7)
C21 C20 H20A 108.6
C19 C20 H20A 108.6
C21 C20 H20B 108.6
C19 C20 H20B 108.6
H20A C20 H20B 107.6
C20 C21 C22 116.3(7)
C20 C21 H21A 108.2
C22 C21 H21A 108.2
C20 C21 H21B 108.2
C22 C21 H21B 108.2
H21A C21 H21B 107.4
C23 C22 C21 114.5(8)
C23 C22 H22A 108.6
C21 C22 H22A 108.6
C23 C22 H22B 108.6
C21 C22 H22B 108.6
H22A C22 H22B 107.6
C22 C23 C24 114.9(7)
C22 C23 H23A 108.5
C24 C23 H23A 108.5
C22 C23 H23B 108.5
C24 C23 H23B 108.5
H23A C23 H23B 107.5
C23 C24 Si02 116.8(6)
C23 C24 H24A 108.1
Si02 C24 H24A 108.1
C23 C24 H24B 108.1
Si02 C24 H24B 108.1
H24A C24 H24B 107.3
C26 C25 Si01 114.9(6)
C26 C25 H25A 108.5
Si01 C25 H25A 108.5
C26 C25 H25B 108.5
Si01 C25 H25B 108.5
H25A C25 H25B 107.5
C25 C26 C27 117.1(7)
C25 C26 H26A 108.0
C27 C26 H26A 108.0
C25 C26 H26B 108.0
C27 C26 H26B 108.0
H26A C26 H26B 107.3
C26 C27 C28 115.4(7)
C26 C27 H27A 108.4
C28 C27 H27A 108.4
C26 C27 H27B 108.4
C28 C27 H27B 108.4
H27A C27 H27B 107.5
C29 C28 C27 116.0(8)
C29 C28 H28A 108.3
C27 C28 H28A 108.3
C29 C28 H28B 108.3
C27 C28 H28B 108.3
H28A C28 H28B 107.4
C28 C29 C30 129.1(11)
C28 C29 C130 103.3(11)
C28 C29 H29A 105.0
C30 C29 H29A 105.0
C130 C29 H29A 130.1
C28 C29 H29B 105.0
C30 C29 H29B 105.0
C130 C29 H29B 105.3
H29A C29 H29B 105.9
C28 C29 H29C 109.6
C130 C29 H29C 111.0
H29B C29 H29C 121.1
C28 C29 H29D 110.1
C30 C29 H29D 106.3
C130 C29 H29D 111.3
H29A C29 H29D 96.2
H29C C29 H29D 111.3
C29 C30 C31 101.7(17)
C29 C30 H30A 111.4
C31 C30 H30A 111.4
C29 C30 H30B 111.4
C31 C30 H30B 111.4
H30A C30 H30B 109.3
C32 C31 C30 110.9(17)
C32 C31 H31A 109.5
C30 C31 H31A 109.5
C32 C31 H31B 109.5
C30 C31 H31B 109.5
H31A C31 H31B 108.1
C33 C32 C31 110.5(16)
C33 C32 H32A 109.5
C31 C32 H32A 109.5
C33 C32 H32B 109.5
C31 C32 H32B 109.5
H32A C32 H32B 108.1
C34 C33 C32 116.4(19)
C34 C33 H33A 108.2
C32 C33 H33A 108.2
C34 C33 H33B 108.2
C32 C33 H33B 108.2
H33A C33 H33B 107.3
C33 C34 C35 114(2)
C33 C34 H34A 108.8
C35 C34 H34A 108.8
C33 C34 H34B 108.8
C35 C34 H34B 108.8
H34A C34 H34B 107.7
C36 C35 C34 114(2)
C36 C35 H35A 108.7
C34 C35 H35A 108.7
C36 C35 H35B 108.7
C34 C35 H35B 108.7
H35A C35 H35B 107.6
C37 C36 C35 102(2)
C37 C36 H36A 111.4
C35 C36 H36A 111.4
C37 C36 H36B 111.4
C35 C36 H36B 111.4
H36A C36 H36B 109.3
C35 C36 H37D 141.3
H36A C36 H37D 86.8
H36B C36 H37D 92.5
C131 C130 C29 110.3(19)
C131 C130 H13C 109.6
C29 C130 H13C 109.6
C131 C130 H13D 109.6
C29 C130 H13D 109.6
H13C C130 H13D 108.1
C130 C131 C132 111.1(18)
C130 C131 H13E 109.4
C132 C131 H13E 109.4
C130 C131 H13F 109.4
C132 C131 H13F 109.4
H13E C131 H13F 108.0
C133 C132 C131 112(2)
C133 C132 H13G 109.1
C131 C132 H13G 109.1
C133 C132 H13H 109.1
C131 C132 H13H 109.1
H13G C132 H13H 107.9
C134 C133 C132 116(2)
C134 C133 H13I 108.3
C132 C133 H13I 108.3
C134 C133 H13J 108.3
C132 C133 H13J 108.3
H13I C133 H13J 107.4
C133 C134 C135 117(2)
C133 C134 H13K 108.0
C135 C134 H13K 108.0
C133 C134 H13L 108.0
C135 C134 H13L 108.0
H13K C134 H13L 107.2
C134 C135 C136 118(2)
C134 C135 H13M 107.9
C136 C135 H13M 107.9
C134 C135 H13N 107.9
C136 C135 H13N 107.9
H13M C135 H13N 107.2
C135 C136 C37 113(2)
C135 C136 H13O 108.9
C37 C136 H13O 108.9
C135 C136 H13P 108.9
C37 C136 H13P 108.9
H13O C136 H13P 107.7
C36 C37 C38 136.7(15)
C38 C37 C136 104.0(12)
C36 C37 H37A 103.0
C38 C37 H37A 103.0
C136 C37 H37A 139.7
C36 C37 H37B 103.0
C38 C37 H37B 103.0
C136 C37 H37B 97.4
H37A C37 H37B 105.1
C36 C37 H37C 104.2
C38 C37 H37C 110.9
C136 C37 H37C 109.7
H37A C37 H37C 87.6
C38 C37 H37D 111.0
C136 C37 H37D 110.2
H37B C37 H37D 128.4
H37C C37 H37D 110.9
C37 C38 C39 113.6(8)
C37 C38 H38A 108.9
C39 C38 H38A 108.9
C37 C38 H38B 108.9
C39 C38 H38B 108.9
H38A C38 H38B 107.7
C40 C39 C38 111.2(7)
C40 C39 H39A 109.4
C38 C39 H39A 109.4
C40 C39 H39B 109.4
C38 C39 H39B 109.4
H39A C39 H39B 108.0
C39 C40 C41 114.0(7)
C39 C40 H40A 108.8
C41 C40 H40A 108.8
C39 C40 H40B 108.8
C41 C40 H40B 108.8
H40A C40 H40B 107.6
C42 C41 C40 117.1(6)
C42 C41 H41A 108.0
C40 C41 H41A 108.0
C42 C41 H41B 108.0
C40 C41 H41B 108.0
H41A C41 H41B 107.3
C41 C42 Si02 113.0(5)
C41 C42 H42A 109.0
Si02 C42 H42A 109.0
C41 C42 H42B 109.0
Si02 C42 H42B 109.0
H42A C42 H42B 107.8
C44 C43 Si01 116.5(6)
C44 C43 H43A 108.2
Si01 C43 H43A 108.2
C44 C43 H43B 108.2
Si01 C43 H43B 108.2
H43A C43 H43B 107.3
C45 C44 C43 114.9(7)
C45 C44 H44A 108.5
C43 C44 H44A 108.5
C45 C44 H44B 108.5
C43 C44 H44B 108.5
H44A C44 H44B 107.5
C46 C45 C44 114.7(8)
C46 C45 H45A 108.6
C44 C45 H45A 108.6
C46 C45 H45B 108.6
C44 C45 H45B 108.6
H45A C45 H45B 107.6
C45 C46 C47 113.2(8)
C45 C46 H46A 108.9
C47 C46 H46A 108.9
C45 C46 H46B 108.9
C47 C46 H46B 108.9
H46A C46 H46B 107.8
C48 C47 C46 111.9(9)
C48 C47 H47A 109.2
C46 C47 H47A 109.2
C48 C47 H47B 109.2
C46 C47 H47B 109.2
H47A C47 H47B 107.9
C47 C48 C49 113.2(7)
C47 C48 H48A 108.9
C49 C48 H48A 108.9
C47 C48 H48B 108.9
C49 C48 H48B 108.9
H48A C48 H48B 107.8
C50 C49 C48 113.7(7)
C50 C49 H49A 108.8
C48 C49 H49A 108.8
C50 C49 H49B 108.8
C48 C49 H49B 108.8
H49A C49 H49B 107.7
C51 C50 C49 116.0(8)
C51 C50 H50A 108.3
C49 C50 H50A 108.3
C51 C50 H50B 108.3
C49 C50 H50B 108.3
H50A C50 H50B 107.4
C50 C51 C52 113.3(8)
C50 C51 H51A 108.9
C52 C51 H51A 108.9
C50 C51 H51B 108.9
C52 C51 H51B 108.9
H51A C51 H51B 107.7
C51 C52 C53 112.3(8)
C51 C52 H52A 109.1
C53 C52 H52A 109.1
C51 C52 H52B 109.1
C53 C52 H52B 109.1
H52A C52 H52B 107.9
C52 C53 C54 112.9(8)
C52 C53 H53A 109.0
C54 C53 H53A 109.0
C52 C53 H53B 109.0
C54 C53 H53B 109.0
H53A C53 H53B 107.8
C55 C54 C53 113.3(11)
C55 C54 H54A 108.9
C53 C54 H54A 108.9
C55 C54 H54B 108.9
C53 C54 H54B 108.9
H54A C54 H54B 107.7
C54 C55 C56 113.7(11)
C54 C55 H55A 108.8
C56 C55 H55A 108.8
C54 C55 H55B 108.8
C56 C55 H55B 108.8
H55A C55 H55B 107.7
C57 C56 C55 115.9(9)
C57 C56 H56A 108.3
C55 C56 H56A 108.3
C57 C56 H56B 108.3
C55 C56 H56B 108.3
H56A C56 H56B 107.4
C56 C57 C58 112.3(8)
C56 C57 H57A 109.1
C58 C57 H57A 109.1
C56 C57 H57B 109.1
C58 C57 H57B 109.1
H57A C57 H57B 107.9
C59 C58 C57 111.6(8)
C59 C58 H58A 109.3
C57 C58 H58A 109.3
C59 C58 H58B 109.3
C57 C58 H58B 109.3
H58A C58 H58B 108.0
C58 C59 C60 119.6(8)
C58 C59 H59A 107.4
C60 C59 H59A 107.4
C58 C59 H59B 107.4
C60 C59 H59B 107.4
H59A C59 H59B 107.0
C59 C60 Si02 114.7(5)
C59 C60 H60A 108.6
Si02 C60 H60A 108.6
C59 C60 H60B 108.6
Si02 C60 H60B 108.6
H60A C60 H60B 107.6

loop_
_geom_bond_atom_site_label_1
_geom_bond_atom_site_label_2
_geom_bond_distance
Si01 C07 1.838(8)
Si01 C01 1.843(9)
Si01 C43 1.870(8)
Si01 C25 1.883(8)
Si02 C60 1.842(8)
Si02 C24 1.861(9)
Si02 C42 1.869(6)
Si02 C04 1.896(8)
C01 C06 1.376(10)
C01 C02 1.407(11)
C02 C03 1.380(11)
C02 H02 0.9500
C03 C04 1.368(11)
C03 H03 0.9500
C04 C05 1.400(10)
C05 C06 1.377(10)
C05 H05 0.9500
C06 H06 0.9500
C07 C08 1.529(10)
C07 H07A 0.9900
C07 H07B 0.9900
C08 C09 1.529(10)
C08 H08A 0.9900
C08 H08B 0.9900
C09 C10 1.523(10)
C09 H09A 0.9900
C09 H09B 0.9900
C10 C11 1.508(10)
C10 H10A 0.9900
C10 H10B 0.9900
C11 C12 1.576(11)
C11 H11A 0.9900
C11 H11B 0.9900
C12 C13 1.511(11)
C12 H12A 0.9900
C12 H12B 0.9900
C13 C14 1.560(12)
C13 H13A 0.9900
C13 H13B 0.9900
C14 C15 1.503(11)
C14 H14A 0.9900
C14 H14B 0.9900
C15 C16 1.542(11)
C15 H15A 0.9900
C15 H15B 0.9900
C16 C17 1.515(11)
C16 H16A 0.9900
C16 H16B 0.9900
C17 C18 1.519(9)
C17 H17A 0.9900
C17 H17B 0.9900
C18 C19 1.519(10)
C18 H18A 0.9900
C18 H18B 0.9900
C19 C20 1.500(9)
C19 H19A 0.9900
C19 H19B 0.9900
C20 C21 1.498(10)
C20 H20A 0.9900
C20 H20B 0.9900
C21 C22 1.523(9)
C21 H21A 0.9900
C21 H21B 0.9900
C22 C23 1.474(11)
C22 H22A 0.9900
C22 H22B 0.9900
C23 C24 1.559(9)
C23 H23A 0.9900
C23 H23B 0.9900
C24 H24A 0.9900
C24 H24B 0.9900
C25 C26 1.502(10)
C25 H25A 0.9900
C25 H25B 0.9900
C26 C27 1.503(10)
C26 H26A 0.9900
C26 H26B 0.9900
C27 C28 1.506(10)
C27 H27A 0.9900
C27 H27B 0.9900
C28 C29 1.485(10)
C28 H28A 0.9900
C28 H28B 0.9900
C29 C30 1.51(2)
C29 C130 1.66(2)
C29 H29A 0.9900
C29 H29B 0.9900
C29 H29C 0.9748
C29 H29D 0.9795
C30 C31 1.59(4)
C30 H30A 0.9900
C30 H30B 0.9900
C31 C32 1.56(3)
C31 H31A 0.9900
C31 H31B 0.9900
C32 C33 1.52(3)
C32 H32A 0.9900
C32 H32B 0.9900
C33 C34 1.50(4)
C33 H33A 0.9900
C33 H33B 0.9900
C34 C35 1.55(4)
C34 H34A 0.9900
C34 H34B 0.9900
C35 C36 1.47(3)
C35 H35A 0.9900
C35 H35B 0.9900
C36 C37 1.36(3)
C36 H36A 0.9900
C36 H36B 0.9900
C130 C131 1.47(3)
C130 H13C 0.9900
C130 H13D 0.9900
C131 C132 1.54(3)
C131 H13E 0.9900
C131 H13F 0.9900
C132 C133 1.54(3)
C132 H13G 0.9900
C132 H13H 0.9900
C133 C134 1.47(4)
C133 H13I 0.9900
C133 H13J 0.9900
C134 C135 1.47(4)
C134 H13K 0.9900
C134 H13L 0.9900
C135 C136 1.55(4)
C135 H13M 0.9900
C135 H13N 0.9900
C136 C37 1.70(2)
C136 H13O 0.9900
C136 H13P 0.9900
C37 C38 1.507(13)
C37 H37A 0.9900
C37 H37B 0.9900
C37 H37C 0.9742
C37 H37D 0.9857
C38 C39 1.530(9)
C38 H38A 0.9900
C38 H38B 0.9900
C39 C40 1.511(11)
C39 H39A 0.9900
C39 H39B 0.9900
C40 C41 1.551(8)
C40 H40A 0.9900
C40 H40B 0.9900
C41 C42 1.501(9)
C41 H41A 0.9900
C41 H41B 0.9900
C42 H42A 0.9900
C42 H42B 0.9900
C43 C44 1.525(10)
C43 H43A 0.9900
C43 H43B 0.9900
C44 C45 1.508(11)
C44 H44A 0.9900
C44 H44B 0.9900
C45 C46 1.483(11)
C45 H45A 0.9900
C45 H45B 0.9900
C46 C47 1.538(11)
C46 H46A 0.9900
C46 H46B 0.9900
C47 C48 1.529(11)
C47 H47A 0.9900
C47 H47B 0.9900
C48 C49 1.566(11)
C48 H48A 0.9900
C48 H48B 0.9900
C49 C50 1.504(11)
C49 H49A 0.9900
C49 H49B 0.9900
C50 C51 1.496(12)
C50 H50A 0.9900
C50 H50B 0.9900
C51 C52 1.497(11)
C51 H51A 0.9900
C51 H51B 0.9900
C52 C53 1.567(12)
C52 H52A 0.9900
C52 H52B 0.9900
C53 C54 1.572(13)
C53 H53A 0.9900
C53 H53B 0.9900
C54 C55 1.402(13)
C54 H54A 0.9900
C54 H54B 0.9900
C55 C56 1.569(12)
C55 H55A 0.9900
C55 H55B 0.9900
C56 C57 1.444(12)
C56 H56A 0.9900
C56 H56B 0.9900
C57 C58 1.608(11)
C57 H57A 0.9900
C57 H57B 0.9900
C58 C59 1.503(11)
C58 H58A 0.9900
C58 H58B 0.9900
C59 C60 1.535(11)
C59 H59A 0.9900
C59 H59B 0.9900
C60 H60A 0.9900
C60 H60B 0.9900
